data_4000877
loop_
_publ_author_name
'McEntee, Greg J.'
'Skabara, Peter J.'
'Vilela, Filipe'
'Tierney, Steven'
'Samuel, Ifor D. W.'
'Gambino, Salvatore'
'Coles, Simon J.'
'Hursthouse, Michael B.'
'Harrington, Ross W.'
'Clegg, William'

_publ_section_title
;
 Synthesis and Electropolymerization of Hexadecyl Functionalized
 Bithiophene and Thieno[3,2-b]thiophene End-Capped with EDOT and EDTT
 Units
;
_journal_issue 9
_journal_name_full 'Chemistry of Materials'
_journal_page_first 3000
_journal_paper_doi 10.1021/cm100514r
_journal_volume 22
_journal_year 2010
_chemical_formula_moiety 'C50 H76 O4 S4'
_chemical_formula_sum 'C50 H76 O4 S4'
_chemical_formula_weight 869.35
_chemical_name_systematic
;
 ?
;
_space_group_IT_number 14
_symmetry_cell_setting monoclinic
_symmetry_space_group_name_Hall '-P 2ybc'
_symmetry_space_group_name_H-M 'P 1 21/c 1'
_atom_sites_solution_hydrogens geom
_atom_sites_solution_primary direct
_atom_sites_solution_secondary difmap
_audit_creation_method SHELXL-97
_cell_angle_alpha 90.00
_cell_angle_beta 90.744(9)
_cell_angle_gamma 90.00
_cell_formula_units_Z 2
_cell_length_a 23.515(19)
_cell_length_b 4.611(4)
_cell_length_c 21.347(18)
_cell_measurement_reflns_used 822
_cell_measurement_temperature 120(2)
_cell_measurement_theta_max 20.71
_cell_measurement_theta_min 2.50
_cell_volume 2314(3)
_computing_cell_refinement 'Bruker SAINT'
_computing_data_collection 'Bruker APEX2'
_computing_data_reduction 'Bruker SAINT'
_computing_molecular_graphics 'Bruker SHELXTL'
_computing_publication_material 'Bruker SHELXTL and local programs'
_computing_structure_refinement 'Bruker SHELXTL'
_computing_structure_solution 'Bruker SHELXTL'
_diffrn_ambient_temperature 120(2)
_diffrn_measured_fraction_theta_full 0.998
_diffrn_measured_fraction_theta_max 0.998
_diffrn_measurement_device_type 'Bruker APEX2 CCD diffractometer'
_diffrn_measurement_method 'thin-slice \w scans'
_diffrn_radiation_monochromator 'silicon 111'
_diffrn_radiation_source 'Daresbury SRS station 9.8'
_diffrn_radiation_type synchrotron
_diffrn_radiation_wavelength 0.6941
_diffrn_reflns_av_R_equivalents 0.2153
_diffrn_reflns_av_sigmaI/netI 0.1718
_diffrn_reflns_limit_h_max 24
_diffrn_reflns_limit_h_min -24
_diffrn_reflns_limit_k_max 4
_diffrn_reflns_limit_k_min -4
_diffrn_reflns_limit_l_max 22
_diffrn_reflns_limit_l_min -22
_diffrn_reflns_number 12351
_diffrn_reflns_theta_full 21.43
_diffrn_reflns_theta_max 21.43
_diffrn_reflns_theta_min 2.50
_exptl_absorpt_coefficient_mu 0.249
_exptl_absorpt_correction_T_max 0.999
_exptl_absorpt_correction_T_min 0.980
_exptl_absorpt_correction_type multi-scan
_exptl_absorpt_process_details SADABS
_exptl_crystal_colour yellow
_exptl_crystal_density_diffrn 1.247
_exptl_crystal_density_method 'not measured'
_exptl_crystal_description plate
_exptl_crystal_F_000 944
_exptl_crystal_size_max 0.08
_exptl_crystal_size_mid 0.015
_exptl_crystal_size_min 0.002
_refine_diff_density_max 0.770
_refine_diff_density_min -0.373
_refine_diff_density_rms 0.107
_refine_ls_extinction_coef 0.077(11)
_refine_ls_extinction_expression Fc^*^=kFc[1+0.001xFc^2^\l^3^/sin(2\q)]^-1/4^
_refine_ls_extinction_method SHELXL
_refine_ls_goodness_of_fit_ref 1.031
_refine_ls_hydrogen_treatment constr
_refine_ls_matrix_type full
_refine_ls_number_parameters 264
_refine_ls_number_reflns 2814
_refine_ls_number_restraints 0
_refine_ls_restrained_S_all 1.031
_refine_ls_R_factor_all 0.2312
_refine_ls_R_factor_gt 0.1245
_refine_ls_shift/su_max 0.000
_refine_ls_shift/su_mean 0.000
_refine_ls_structure_factor_coef Fsqd
_refine_ls_weighting_details 'calc w=1/[\s^2^(Fo^2^)+(0.1664P)^2^+11.8553P] where P=(Fo^2^+2Fc^2^)/3'
_refine_ls_weighting_scheme calc
_refine_ls_wR_factor_gt 0.3058
_refine_ls_wR_factor_ref 0.3700
_reflns_number_gt 1235
_reflns_number_total 2814
_reflns_threshold_expression I>2\s(I)
_cod_data_source_file cm100514r_si_001.cif
_cod_data_source_block ssh0408_monomer1
_cod_original_sg_symbol_H-M 'P 21/c'
_cod_database_code 4000877

loop_
_symmetry_equiv_pos_as_xyz
'x, y, z'
'-x, y+1/2, -z+1/2'
'-x, -y, -z'
'x, -y-1/2, z-1/2'

loop_
_atom_site_label
_atom_site_type_symbol
_atom_site_fract_x
_atom_site_fract_y
_atom_site_fract_z
_atom_site_U_iso_or_equiv
_atom_site_adp_type
_atom_site_occupancy
_atom_site_symmetry_multiplicity
_atom_site_calc_flag
_atom_site_refinement_flags
S1 S 0.50484(13) 0.3341(10) 0.40955(14) 0.0613(15) Uani 1 1 d .
S2 S 0.66303(14) 0.8194(11) 0.37504(15) 0.0747(17) Uani 1 1 d .
O1 O 0.5548(3) 0.325(2) 0.2877(4) 0.062(3) Uani 1 1 d .
O2 O 0.6472(4) 0.513(3) 0.2094(4) 0.081(3) Uani 1 1 d .
C1 C 0.5182(5) 0.602(3) 0.5161(6) 0.063(4) Uani 1 1 d .
C2 C 0.5644(5) 0.705(3) 0.4788(6) 0.052(4) Uani 1 1 d .
C3 C 0.5620(6) 0.578(3) 0.4202(6) 0.050(4) Uani 1 1 d .
C4 C 0.6020(5) 0.620(4) 0.3690(6) 0.068(5) Uani 1 1 d .
C5 C 0.5981(6) 0.511(4) 0.3092(6) 0.062(4) Uani 1 1 d .
C6 C 0.5515(6) 0.327(4) 0.2207(5) 0.070(5) Uani 1 1 d .
H6A H 0.5348 0.5128 0.2064 0.084 Uiso 1 1 calc R
H6B H 0.5262 0.1683 0.2064 0.084 Uiso 1 1 calc R
C7 C 0.6083(6) 0.290(4) 0.1922(6) 0.074(5) Uani 1 1 d .
H7A H 0.6243 0.1003 0.2053 0.089 Uiso 1 1 calc R
H7B H 0.6038 0.2872 0.1460 0.089 Uiso 1 1 calc R
C8 C 0.6433(6) 0.586(4) 0.2702(7) 0.084(6) Uani 1 1 d .
C9 C 0.6826(6) 0.766(4) 0.3004(6) 0.081(6) Uani 1 1 d .
H9 H 0.7155 0.8458 0.2817 0.097 Uiso 1 1 calc R
C10 C 0.6085(5) 0.899(3) 0.5070(6) 0.064(5) Uani 1 1 d .
H10A H 0.5902 1.0249 0.5385 0.077 Uiso 1 1 calc R
H10B H 0.6236 1.0258 0.4738 0.077 Uiso 1 1 calc R
C11 C 0.6575(5) 0.740(3) 0.5382(5) 0.053(4) Uani 1 1 d .
H11A H 0.6421 0.6159 0.5717 0.064 Uiso 1 1 calc R
H11B H 0.6750 0.6109 0.5068 0.064 Uiso 1 1 calc R
C12 C 0.7031(5) 0.927(4) 0.5659(6) 0.068(5) Uani 1 1 d .
H12A H 0.6854 1.0802 0.5917 0.081 Uiso 1 1 calc R
H12B H 0.7240 1.0235 0.5317 0.081 Uiso 1 1 calc R
C13 C 0.7458(5) 0.755(3) 0.6071(6) 0.056(4) Uani 1 1 d .
H13A H 0.7245 0.6364 0.6375 0.067 Uiso 1 1 calc R
H13B H 0.7675 0.6214 0.5801 0.067 Uiso 1 1 calc R
C14 C 0.7873(6) 0.950(4) 0.6427(6) 0.071(5) Uani 1 1 d .
H14A H 0.7658 1.0948 0.6672 0.086 Uiso 1 1 calc R
H14B H 0.8112 1.0568 0.6125 0.086 Uiso 1 1 calc R
C15 C 0.8259(5) 0.773(3) 0.6874(5) 0.061(4) Uani 1 1 d .
H15A H 0.8019 0.6588 0.7161 0.073 Uiso 1 1 calc R
H15B H 0.8487 0.6346 0.6625 0.073 Uiso 1 1 calc R
C16 C 0.8659(6) 0.966(4) 0.7258(7) 0.078(5) Uani 1 1 d .
H16A H 0.8433 1.1071 0.7499 0.094 Uiso 1 1 calc R
H16B H 0.8907 1.0757 0.6972 0.094 Uiso 1 1 calc R
C17 C 0.9031(5) 0.787(3) 0.7714(6) 0.060(4) Uani 1 1 d .
H17A H 0.8782 0.6767 0.7997 0.072 Uiso 1 1 calc R
H17B H 0.9257 0.6462 0.7471 0.072 Uiso 1 1 calc R
C18 C 0.9433(6) 0.974(4) 0.8104(6) 0.073(5) Uani 1 1 d .
H18A H 0.9208 1.1149 0.8349 0.088 Uiso 1 1 calc R
H18B H 0.9682 1.0857 0.7822 0.088 Uiso 1 1 calc R
C19 C 0.9807(5) 0.791(4) 0.8559(5) 0.063(5) Uani 1 1 d .
H19A H 0.9557 0.6778 0.8837 0.075 Uiso 1 1 calc R
H19B H 1.0035 0.6527 0.8313 0.075 Uiso 1 1 calc R
C20 C 1.0206(6) 0.977(4) 0.8959(6) 0.083(5) Uani 1 1 d .
H20A H 0.9978 1.1126 0.9215 0.100 Uiso 1 1 calc R
H20B H 1.0452 1.0939 0.8683 0.100 Uiso 1 1 calc R
C21 C 1.0581(5) 0.788(3) 0.9396(6) 0.059(4) Uani 1 1 d .
H21A H 1.0332 0.6713 0.9667 0.071 Uiso 1 1 calc R
H21B H 1.0804 0.6525 0.9137 0.071 Uiso 1 1 calc R
C22 C 1.0991(6) 0.964(4) 0.9810(6) 0.075(5) Uani 1 1 d .
H22A H 1.1239 1.0809 0.9537 0.090 Uiso 1 1 calc R
H22B H 1.0767 1.0998 1.0067 0.090 Uiso 1 1 calc R
C23 C 1.1360(5) 0.787(4) 1.0237(5) 0.074(5) Uani 1 1 d .
H23A H 1.1591 0.6534 0.9980 0.089 Uiso 1 1 calc R
H23B H 1.1113 0.6663 1.0505 0.089 Uiso 1 1 calc R
C24 C 1.1764(7) 0.966(5) 1.0663(7) 0.096(6) Uani 1 1 d .
H24A H 1.2028 1.0795 1.0401 0.115 Uiso 1 1 calc R
H24B H 1.1539 1.1041 1.0915 0.115 Uiso 1 1 calc R
C25 C 1.2102(6) 0.767(4) 1.1097(6) 0.081(5) Uani 1 1 d .
H25A H 1.2357 0.8834 1.1364 0.121 Uiso 1 1 calc R
H25B H 1.2328 0.6323 1.0847 0.121 Uiso 1 1 calc R
H25C H 1.1841 0.6571 1.1360 0.121 Uiso 1 1 calc R

loop_
_atom_site_aniso_label
_atom_site_aniso_U_11
_atom_site_aniso_U_22
_atom_site_aniso_U_33
_atom_site_aniso_U_23
_atom_site_aniso_U_13
_atom_site_aniso_U_12
S1 0.037(2) 0.106(4) 0.041(2) -0.002(2) -0.0215(15) -0.006(2)
S2 0.041(2) 0.137(4) 0.045(2) 0.006(2) -0.0170(16) -0.019(2)
O1 0.038(5) 0.106(8) 0.041(5) -0.005(5) -0.016(4) -0.013(6)
O2 0.064(7) 0.129(10) 0.049(6) -0.008(6) -0.001(5) -0.005(7)
C1 0.038(8) 0.093(13) 0.057(9) 0.010(8) -0.012(6) -0.007(8)
C2 0.031(7) 0.081(11) 0.044(7) 0.007(8) -0.023(6) 0.010(8)
C3 0.060(9) 0.046(10) 0.045(8) -0.006(7) -0.035(7) -0.004(7)
C4 0.036(8) 0.118(15) 0.050(9) -0.006(9) -0.021(7) -0.006(9)
C5 0.055(9) 0.079(12) 0.053(9) 0.008(8) -0.007(8) 0.009(9)
C6 0.070(10) 0.108(13) 0.033(8) -0.010(8) -0.010(7) -0.014(10)
C7 0.077(11) 0.114(15) 0.031(7) -0.027(8) 0.010(7) -0.029(11)
C8 0.057(10) 0.152(19) 0.043(9) 0.018(10) 0.002(8) 0.018(11)
C9 0.044(8) 0.142(18) 0.056(9) 0.000(10) -0.012(7) -0.033(10)
C10 0.045(8) 0.105(14) 0.041(7) -0.006(8) -0.018(6) 0.004(9)
C11 0.046(8) 0.074(11) 0.038(7) 0.008(7) -0.025(6) 0.003(7)
C12 0.047(8) 0.104(13) 0.052(8) 0.000(8) -0.030(7) -0.002(9)
C13 0.045(8) 0.078(12) 0.045(8) -0.005(7) -0.015(6) -0.007(8)
C14 0.054(9) 0.114(14) 0.046(8) -0.002(9) -0.014(7) -0.011(9)
C15 0.043(8) 0.102(13) 0.036(7) -0.010(8) -0.010(6) -0.002(8)
C16 0.055(9) 0.111(14) 0.068(9) -0.004(9) -0.026(8) -0.005(10)
C17 0.030(7) 0.104(13) 0.044(7) -0.004(8) -0.018(6) 0.005(8)
C18 0.050(8) 0.118(14) 0.051(8) 0.008(9) -0.023(7) -0.010(10)
C19 0.031(7) 0.125(14) 0.033(7) -0.004(8) -0.011(6) -0.006(8)
C20 0.060(10) 0.136(16) 0.053(9) -0.012(10) -0.018(7) -0.013(10)
C21 0.033(7) 0.098(12) 0.047(8) -0.006(8) -0.020(6) 0.001(8)
C22 0.053(9) 0.117(14) 0.054(9) 0.001(9) -0.012(7) -0.015(10)
C23 0.032(7) 0.156(17) 0.035(7) -0.008(9) -0.025(6) 0.000(9)
C24 0.071(11) 0.143(17) 0.072(10) 0.002(11) -0.035(9) -0.006(11)
C25 0.050(9) 0.139(16) 0.054(9) -0.006(9) -0.026(7) 0.001(10)

loop_
_atom_type_symbol
_atom_type_description
_atom_type_scat_dispersion_real
_atom_type_scat_dispersion_imag
_atom_type_scat_source
C C 0.0033 0.0016 'International Tables Vol C Tables 4.2.6.8 and 6.1.1.4'
H H 0.0000 0.0000 'International Tables Vol C Tables 4.2.6.8 and 6.1.1.4'
O O 0.0106 0.0060 'International Tables Vol C Tables 4.2.6.8 and 6.1.1.4'
S S 0.1246 0.1234 'International Tables Vol C Tables 4.2.6.8 and 6.1.1.4'

loop_
_geom_angle_atom_site_label_1
_geom_angle_atom_site_label_2
_geom_angle_atom_site_label_3
_geom_angle
_geom_angle_site_symmetry_1
_geom_angle_site_symmetry_3
C1 S1 C3 91.2(6) 3_666 .
C4 S2 C9 95.2(7) . .
C5 O1 C6 110.7(10) . .
C7 O2 C8 112.3(12) . .
S1 C1 C1 111.2(13) 3_666 3_666
S1 C1 C2 135.3(11) 3_666 .
C1 C1 C2 113.5(15) 3_666 .
C1 C2 C3 110.0(12) . .
C1 C2 C10 120.0(12) . .
C3 C2 C10 129.8(12) . .
S1 C3 C2 114.1(11) . .
S1 C3 C4 118.8(9) . .
C2 C3 C4 127.1(12) . .
S2 C4 C3 124.1(10) . .
S2 C4 C5 108.2(11) . .
C3 C4 C5 127.6(13) . .
O1 C5 C4 124.6(13) . .
O1 C5 C8 120.5(13) . .
C4 C5 C8 114.8(14) . .
O1 C6 C7 111.9(11) . .
O2 C7 C6 112.9(12) . .
O2 C8 C5 124.9(16) . .
O2 C8 C9 122.9(14) . .
C5 C8 C9 112.1(14) . .
S2 C9 C8 109.7(11) . .
C2 C10 C11 114.1(12) . .
C10 C11 C12 115.8(12) . .
C11 C12 C13 112.8(12) . .
C12 C13 C14 112.8(12) . .
C13 C14 C15 111.2(13) . .
C14 C15 C16 112.1(13) . .
C15 C16 C17 111.7(14) . .
C16 C17 C18 112.8(13) . .
C17 C18 C19 112.2(13) . .
C18 C19 C20 112.6(13) . .
C19 C20 C21 111.3(14) . .
C20 C21 C22 113.7(13) . .
C21 C22 C23 114.9(14) . .
C22 C23 C24 114.4(15) . .
C23 C24 C25 110.3(16) . .

loop_
_geom_bond_atom_site_label_1
_geom_bond_atom_site_label_2
_geom_bond_distance
_geom_bond_site_symmetry_2
S1 C1 1.708(14) 3_666
S1 C3 1.766(13) .
S2 C4 1.708(14) .
S2 C9 1.682(15) .
O1 C5 1.403(16) .
O1 C6 1.430(13) .
O2 C7 1.422(17) .
O2 C8 1.345(16) .
C1 S1 1.708(14) 3_666
C1 C1 1.45(3) 3_666
C1 C2 1.435(18) .
C2 C3 1.380(17) .
C2 C10 1.491(18) .
C3 C4 1.463(19) .
C4 C5 1.373(18) .
C5 C8 1.402(19) .
C6 C7 1.484(19) .
C8 C9 1.39(2) .
C10 C11 1.513(17) .
C11 C12 1.492(17) .
C12 C13 1.544(17) .
C13 C14 1.525(18) .
C14 C15 1.543(18) .
C15 C16 1.527(19) .
C16 C17 1.537(18) .
C17 C18 1.521(18) .
C18 C19 1.550(18) .
C19 C20 1.524(18) .
C20 C21 1.544(19) .
C21 C22 1.532(18) .
C22 C23 1.492(19) .
C23 C24 1.55(2) .
C24 C25 1.52(2) .
